data_1556116
loop_
_publ_author_name
'Tanaka, Ken'
'Osaka, Takuya'
'Noguchi, Keiichi'
'Hirano, Masao'

_publ_section_title
;
 Rhodium-catalyzed asymmetric one-pot transesterification and [2 + 2 + 2]
 cycloaddition leading to enantioenriched 3,3-disubstituted phthalides.
;
_journal_issue 7
_journal_name_full 'Organic letters'
_journal_page_first 1307
_journal_page_last 1310
_journal_paper_doi 10.1021/ol070179j
_journal_volume 9
_journal_year 2007
_chemical_absolute_configuration ad
_chemical_formula_moiety 'C23 H23 N O4 S 0.5(C3 H6 O)'
_chemical_formula_sum 'C24.5 H26 N O4.5 S'
_chemical_formula_weight 438.52
_space_group_IT_number 5
_space_group_name_Hall 'C 2y'
_space_group_name_H-M_alt 'C 1 2 1'
_symmetry_cell_setting monoclinic
_symmetry_Int_Tables_number 5
_symmetry_space_group_name_Hall 'C 2y'
_symmetry_space_group_name_H-M 'C 1 2 1'
_atom_sites_solution_hydrogens difmap
_atom_sites_solution_primary direct
_atom_sites_solution_secondary difmap
_audit_creation_date 2006-12-27
_audit_creation_method SHELXL-97
_cell_angle_alpha 90.00
_cell_angle_beta 110.637(6)
_cell_angle_gamma 90.00
_cell_formula_units_Z 4
_cell_length_a 25.446(2)
_cell_length_b 5.8028(6)
_cell_length_c 16.3488(15)
_cell_measurement_reflns_used 20633
_cell_measurement_temperature 193
_cell_measurement_theta_max 68.3
_cell_measurement_theta_min 3.7
_cell_volume 2259.1(4)
_computing_cell_refinement PROCESS-AUTO
_computing_data_collection PROCESS-AUTO
_computing_data_reduction CrystalStructure
_computing_publication_material 'SHELXL-97 (Sheldrick, 1997)'
_computing_structure_refinement 'SHELXL-97 (Sheldrick, 1997)'
_computing_structure_solution SIR2004
_diffrn_ambient_temperature 193
_diffrn_detector_area_resol_mean 10.00
_diffrn_measured_fraction_theta_full 0.995
_diffrn_measured_fraction_theta_max 0.995
_diffrn_measurement_device_type 'Rigaku RAXIS-RAPID'
_diffrn_measurement_method \w
_diffrn_radiation_monochromator graphite
_diffrn_radiation_source 'rotating anode'
_diffrn_radiation_type CuK\a
_diffrn_radiation_wavelength 1.54187
_diffrn_reflns_av_R_equivalents 0.0203
_diffrn_reflns_av_sigmaI/netI 0.0166
_diffrn_reflns_limit_h_max 30
_diffrn_reflns_limit_h_min -30
_diffrn_reflns_limit_k_max 6
_diffrn_reflns_limit_k_min -6
_diffrn_reflns_limit_l_max 19
_diffrn_reflns_limit_l_min -19
_diffrn_reflns_number 21125
_diffrn_reflns_theta_full 68.25
_diffrn_reflns_theta_max 68.25
_diffrn_reflns_theta_min 3.71
_exptl_absorpt_coefficient_mu 1.546
_exptl_absorpt_correction_T_max 0.926
_exptl_absorpt_correction_T_min 0.517
_exptl_absorpt_correction_type numerical
_exptl_absorpt_process_details
;
    Higashi, T. (1999). Program for Absorption Correction.
    Rigaku Corporation, Tokyo, Japan.
;
_exptl_crystal_colour colorless
_exptl_crystal_density_diffrn 1.289
_exptl_crystal_density_method 'not measured'
_exptl_crystal_description needle
_exptl_crystal_F_000 928
_exptl_crystal_size_max 0.60
_exptl_crystal_size_mid 0.10
_exptl_crystal_size_min 0.05
_refine_diff_density_max 0.642
_refine_diff_density_min -0.350
_refine_diff_density_rms 0.037
_refine_ls_abs_structure_details 'Flack H D (1983), Acta Cryst. A39, 876-881 1589 Friedel Pairs'
_refine_ls_abs_structure_Flack 0.012(19)
_refine_ls_extinction_method none
_refine_ls_goodness_of_fit_ref 1.057
_refine_ls_hydrogen_treatment constr
_refine_ls_matrix_type full
_refine_ls_number_parameters 287
_refine_ls_number_reflns 3861
_refine_ls_number_restraints 1
_refine_ls_restrained_S_all 1.057
_refine_ls_R_factor_all 0.0397
_refine_ls_R_factor_gt 0.0381
_refine_ls_shift/su_max 0.003
_refine_ls_shift/su_mean 0.000
_refine_ls_structure_factor_coef Fsqd
_refine_ls_weighting_details 'calc w=1/[\s^2^(Fo^2^)+(0.0578P)^2^+1.5129P] where P=(Fo^2^+2Fc^2^)/3'
_refine_ls_weighting_scheme calc
_refine_ls_wR_factor_gt 0.1041
_refine_ls_wR_factor_ref 0.1056
_reflns_number_gt 3672
_reflns_number_total 3861
_reflns_threshold_expression >2sigma(I)
_cod_data_source_file ol070179jsi20070124_024922.cif
_cod_data_source_block global
_cod_depositor_comments
;
 Corrected the value of the '_refine_diff_density_rms' data item
 by removing an ASCII start of heading (SOH) symbol.

 Antanas Vaitkus,
 2019-12-11
;
_cod_original_formula_sum 'C24.50 H26 N O4.50 S'
_cod_database_code 1556116

loop_
_symmetry_equiv_pos_site_id
_symmetry_equiv_pos_as_xyz
1 +X,+Y,+Z
2 -X,+Y,-Z
3 1/2+X,1/2+Y,+Z
4 1/2-X,1/2+Y,-Z

loop_
_atom_site_label
_atom_site_type_symbol
_atom_site_fract_x
_atom_site_fract_y
_atom_site_fract_z
_atom_site_U_iso_or_equiv
_atom_site_adp_type
_atom_site_occupancy
_atom_site_symmetry_multiplicity
_atom_site_calc_flag
_atom_site_refinement_flags
S1 S 0.48619(2) 0.28255(12) 0.18630(5) 0.05390(19) Uani 1 1 d .
O1 O 0.48536(8) 0.0441(4) 0.20545(19) 0.0810(8) Uani 1 1 d .
O2 O 0.49414(8) 0.3593(5) 0.10790(12) 0.0690(7) Uani 1 1 d .
O3 O 0.23932(6) 0.3999(3) 0.31170(10) 0.0447(4) Uani 1 1 d .
O4 O 0.31725(7) 0.1800(4) 0.35541(12) 0.0559(5) Uani 1 1 d .
O5 O 0.5000 1.1192(8) 0.5000 0.1204(17) Uani 1 2 d S
N1 N 0.42531(8) 0.3813(4) 0.18139(15) 0.0500(5) Uani 1 1 d .
C1 C 0.40410(10) 0.5994(5) 0.13680(17) 0.0443(6) Uani 1 1 d .
H1A H 0.3950 0.5863 0.0729 0.053 Uiso 1 1 calc R
H1B H 0.4313 0.7262 0.1599 0.053 Uiso 1 1 calc R
C2 C 0.35204(9) 0.6339(4) 0.15895(14) 0.0375(5) Uani 1 1 d .
C3 C 0.34997(9) 0.4762(4) 0.22079(15) 0.0375(5) Uani 1 1 d .
C4 C 0.40018(9) 0.3181(5) 0.24648(16) 0.0450(6) Uani 1 1 d .
H4A H 0.4261 0.3493 0.3067 0.054 Uiso 1 1 calc R
H4B H 0.3888 0.1540 0.2414 0.054 Uiso 1 1 calc R
C5 C 0.30960(8) 0.7978(4) 0.12341(13) 0.0370(5) Uani 1 1 d .
C6 C 0.26225(8) 0.7984(4) 0.14864(13) 0.0362(5) Uani 1 1 d .
C7 C 0.26108(8) 0.6374(4) 0.21184(13) 0.0352(5) Uani 1 1 d .
C8 C 0.30413(9) 0.4804(4) 0.24766(14) 0.0369(5) Uani 1 1 d .
C9 C 0.21586(9) 0.5935(4) 0.25091(15) 0.0393(5) Uani 1 1 d .
C10 C 0.29062(9) 0.3338(4) 0.31053(15) 0.0416(5) Uani 1 1 d .
C11 C 0.31505(11) 0.9700(5) 0.05766(16) 0.0485(6) Uani 1 1 d .
H11A H 0.3113 1.1264 0.0775 0.058 Uiso 1 1 calc R
H11B H 0.2855 0.9423 0.0009 0.058 Uiso 1 1 calc R
H11C H 0.3519 0.9530 0.0519 0.058 Uiso 1 1 calc R
C12 C 0.21449(10) 0.9645(5) 0.10773(17) 0.0468(6) Uani 1 1 d .
H12A H 0.2063 0.9717 0.0445 0.056 Uiso 1 1 calc R
H12B H 0.2251 1.1180 0.1332 0.056 Uiso 1 1 calc R
H12C H 0.1811 0.9116 0.1189 0.056 Uiso 1 1 calc R
C13 C 0.16354(9) 0.5126(5) 0.18386(15) 0.0413(5) Uani 1 1 d .
C14 C 0.12124(9) 0.4592(5) 0.12780(16) 0.0454(6) Uani 1 1 d .
C15 C 0.06825(10) 0.3959(6) 0.05878(17) 0.0597(8) Uani 1 1 d .
H15A H 0.0368 0.4331 0.0778 0.072 Uiso 1 1 calc R
H15B H 0.0682 0.2303 0.0471 0.072 Uiso 1 1 calc R
H15C H 0.0644 0.4821 0.0054 0.072 Uiso 1 1 calc R
C16 C 0.20576(10) 0.7907(5) 0.30463(16) 0.0482(6) Uani 1 1 d .
H16A H 0.2418 0.8451 0.3459 0.058 Uiso 1 1 calc R
H16B H 0.1821 0.7371 0.3369 0.058 Uiso 1 1 calc R
H16C H 0.1868 0.9172 0.2657 0.058 Uiso 1 1 calc R
C17 C 0.53889(9) 0.4094(4) 0.27645(16) 0.0415(5) Uani 1 1 d .
C18 C 0.56278(10) 0.6126(5) 0.26530(16) 0.0448(6) Uani 1 1 d .
H18 H 0.5505 0.6864 0.2099 0.054 Uiso 1 1 calc R
C19 C 0.60478(11) 0.7096(5) 0.33497(18) 0.0489(6) Uani 1 1 d .
H19 H 0.6212 0.8508 0.3269 0.059 Uiso 1 1 calc R
C20 C 0.62345(11) 0.6060(5) 0.41627(17) 0.0509(6) Uani 1 1 d .
C21 C 0.59867(12) 0.4011(5) 0.42690(18) 0.0564(7) Uani 1 1 d .
H21 H 0.6109 0.3277 0.4824 0.068 Uiso 1 1 calc R
C22 C 0.55634(10) 0.3020(5) 0.35773(18) 0.0510(6) Uani 1 1 d .
H22 H 0.5393 0.1620 0.3656 0.061 Uiso 1 1 calc R
C23 C 0.67076(15) 0.7127(7) 0.4902(2) 0.0821(11) Uani 1 1 d .
H23A H 0.6821 0.8577 0.4706 0.099 Uiso 1 1 calc R
H23B H 0.7028 0.6066 0.5089 0.099 Uiso 1 1 calc R
H23C H 0.6582 0.7431 0.5394 0.099 Uiso 1 1 calc R
C24 C 0.5000 0.9106(11) 0.5000 0.0846(16) Uani 1 2 d S
C25 C 0.4630(2) 0.7782(10) 0.4239(3) 0.1077(14) Uani 1 1 d .
H25A H 0.4301 0.8712 0.3918 0.129 Uiso 1 1 calc R
H25B H 0.4509 0.6359 0.4443 0.129 Uiso 1 1 calc R
H25C H 0.4837 0.7399 0.3852 0.129 Uiso 1 1 calc R

loop_
_atom_site_aniso_label
_atom_site_aniso_U_11
_atom_site_aniso_U_22
_atom_site_aniso_U_33
_atom_site_aniso_U_23
_atom_site_aniso_U_13
_atom_site_aniso_U_12
S1 0.0337(3) 0.0484(4) 0.0714(4) -0.0231(3) 0.0082(3) 0.0018(3)
O1 0.0433(11) 0.0424(13) 0.134(2) -0.0304(13) 0.0028(12) 0.0030(9)
O2 0.0509(10) 0.101(2) 0.0546(10) -0.0257(11) 0.0175(8) 0.0007(11)
O3 0.0397(8) 0.0454(11) 0.0445(8) 0.0066(7) 0.0093(7) -0.0027(7)
O4 0.0461(9) 0.0505(11) 0.0590(10) 0.0191(9) 0.0036(8) 0.0015(9)
O5 0.199(5) 0.069(3) 0.132(4) 0.000 0.107(4) 0.000
N1 0.0319(10) 0.0441(13) 0.0677(13) -0.0046(10) 0.0096(9) 0.0015(9)
C1 0.0353(11) 0.0376(14) 0.0572(14) -0.0044(11) 0.0128(10) -0.0039(10)
C2 0.0309(10) 0.0325(13) 0.0432(11) -0.0073(9) 0.0056(8) -0.0048(9)
C3 0.0294(10) 0.0282(12) 0.0443(11) -0.0052(9) -0.0001(8) -0.0002(8)
C4 0.0307(10) 0.0365(14) 0.0566(13) -0.0002(11) 0.0014(9) 0.0025(10)
C5 0.0373(10) 0.0303(12) 0.0373(10) -0.0029(10) 0.0055(8) -0.0018(10)
C6 0.0353(10) 0.0270(12) 0.0385(10) -0.0022(9) 0.0035(8) 0.0015(10)
C7 0.0302(10) 0.0309(13) 0.0375(10) -0.0025(9) 0.0034(8) -0.0013(9)
C8 0.0314(10) 0.0299(12) 0.0400(11) -0.0017(9) 0.0010(8) -0.0026(9)
C9 0.0334(10) 0.0368(13) 0.0419(11) 0.0028(10) 0.0059(9) -0.0015(9)
C10 0.0347(11) 0.0382(15) 0.0425(12) 0.0013(10) 0.0017(9) -0.0016(10)
C11 0.0537(14) 0.0410(15) 0.0475(13) 0.0027(11) 0.0139(11) -0.0035(11)
C12 0.0440(12) 0.0391(14) 0.0510(13) 0.0041(11) 0.0090(10) 0.0122(11)
C13 0.0346(11) 0.0414(14) 0.0450(12) -0.0010(10) 0.0105(10) 0.0019(10)
C14 0.0319(11) 0.0551(16) 0.0463(12) -0.0034(11) 0.0103(10) 0.0020(10)
C15 0.0349(12) 0.089(2) 0.0487(13) -0.0115(14) 0.0063(10) -0.0021(13)
C16 0.0454(12) 0.0473(15) 0.0492(12) -0.0076(12) 0.0134(10) -0.0004(12)
C17 0.0290(10) 0.0374(14) 0.0542(13) -0.0095(11) 0.0098(9) 0.0031(9)
C18 0.0405(12) 0.0402(15) 0.0486(13) 0.0023(11) 0.0093(10) 0.0040(10)
C19 0.0416(12) 0.0387(15) 0.0616(15) 0.0004(11) 0.0124(11) -0.0046(10)
C20 0.0457(13) 0.0465(16) 0.0517(13) -0.0058(12) 0.0060(11) -0.0002(11)
C21 0.0600(16) 0.0566(19) 0.0468(13) 0.0043(12) 0.0115(12) 0.0006(14)
C22 0.0498(13) 0.0375(15) 0.0662(15) 0.0010(13) 0.0210(11) -0.0061(12)
C23 0.075(2) 0.078(3) 0.0666(19) -0.0092(17) -0.0079(16) -0.0096(18)
C24 0.120(4) 0.069(4) 0.095(4) 0.000 0.076(4) 0.000
C25 0.136(4) 0.098(3) 0.091(3) 0.001(3) 0.043(3) -0.018(3)

loop_
_atom_type_symbol
_atom_type_description
_atom_type_scat_dispersion_real
_atom_type_scat_dispersion_imag
_atom_type_scat_source
C C 0.0181 0.0091 'International Tables Vol C Tables 4.2.6.8 and 6.1.1.4'
H H 0.0000 0.0000 'International Tables Vol C Tables 4.2.6.8 and 6.1.1.4'
N N 0.0311 0.0180 'International Tables Vol C Tables 4.2.6.8 and 6.1.1.4'
O O 0.0492 0.0322 'International Tables Vol C Tables 4.2.6.8 and 6.1.1.4'
S S 0.3331 0.5567 'International Tables Vol C Tables 4.2.6.8 and 6.1.1.4'

loop_
_geom_angle_atom_site_label_1
_geom_angle_atom_site_label_2
_geom_angle_atom_site_label_3
_geom_angle
_geom_angle_site_symmetry_3
O1 S1 O2 121.08(16) .
O1 S1 N1 105.44(13) .
O2 S1 N1 106.13(12) .
O1 S1 C17 106.73(13) .
O2 S1 C17 108.11(12) .
N1 S1 C17 108.91(11) .
C10 O3 C9 111.41(17) .
C1 N1 C4 113.48(19) .
C1 N1 S1 120.40(17) .
C4 N1 S1 121.78(17) .
N1 C1 C2 101.31(19) .
N1 C1 H1A 111.5 .
C2 C1 H1A 111.5 .
N1 C1 H1B 111.5 .
C2 C1 H1B 111.5 .
H1A C1 H1B 109.3 .
C3 C2 C5 122.1(2) .
C3 C2 C1 110.6(2) .
C5 C2 C1 127.2(2) .
C2 C3 C8 118.4(2) .
C2 C3 C4 111.1(2) .
C8 C3 C4 130.5(2) .
N1 C4 C3 100.9(2) .
N1 C4 H4A 111.6 .
C3 C4 H4A 111.6 .
N1 C4 H4B 111.6 .
C3 C4 H4B 111.6 .
H4A C4 H4B 109.4 .
C2 C5 C6 119.7(2) .
C2 C5 C11 119.6(2) .
C6 C5 C11 120.7(2) .
C7 C6 C5 117.3(2) .
C7 C6 C12 122.0(2) .
C5 C6 C12 120.8(2) .
C8 C7 C6 122.1(2) .
C8 C7 C9 108.35(19) .
C6 C7 C9 129.56(19) .
C3 C8 C7 120.5(2) .
C3 C8 C10 130.1(2) .
C7 C8 C10 109.4(2) .
C13 C9 O3 107.65(19) .
C13 C9 C16 112.22(19) .
O3 C9 C16 107.11(19) .
C13 C9 C7 111.11(19) .
O3 C9 C7 102.91(17) .
C16 C9 C7 115.1(2) .
O4 C10 O3 122.4(2) .
O4 C10 C8 129.7(2) .
O3 C10 C8 107.94(19) .
C5 C11 H11A 109.5 .
C5 C11 H11B 109.5 .
H11A C11 H11B 109.5 .
C5 C11 H11C 109.5 .
H11A C11 H11C 109.5 .
H11B C11 H11C 109.5 .
C6 C12 H12A 109.5 .
C6 C12 H12B 109.5 .
H12A C12 H12B 109.5 .
C6 C12 H12C 109.5 .
H12A C12 H12C 109.5 .
H12B C12 H12C 109.5 .
C14 C13 C9 176.3(3) .
C13 C14 C15 179.0(3) .
C14 C15 H15A 109.5 .
C14 C15 H15B 109.5 .
H15A C15 H15B 109.5 .
C14 C15 H15C 109.5 .
H15A C15 H15C 109.5 .
H15B C15 H15C 109.5 .
C9 C16 H16A 109.5 .
C9 C16 H16B 109.5 .
H16A C16 H16B 109.5 .
C9 C16 H16C 109.5 .
H16A C16 H16C 109.5 .
H16B C16 H16C 109.5 .
C18 C17 C22 120.4(2) .
C18 C17 S1 119.4(2) .
C22 C17 S1 120.2(2) .
C17 C18 C19 119.6(2) .
C17 C18 H18 120.2 .
C19 C18 H18 120.2 .
C18 C19 C20 121.4(3) .
C18 C19 H19 119.3 .
C20 C19 H19 119.3 .
C19 C20 C21 118.5(2) .
C19 C20 C23 120.0(3) .
C21 C20 C23 121.5(3) .
C22 C21 C20 120.8(3) .
C22 C21 H21 119.6 .
C20 C21 H21 119.6 .
C21 C22 C17 119.3(3) .
C21 C22 H22 120.4 .
C17 C22 H22 120.4 .
C20 C23 H23A 109.5 .
C20 C23 H23B 109.5 .
H23A C23 H23B 109.5 .
C20 C23 H23C 109.5 .
H23A C23 H23C 109.5 .
H23B C23 H23C 109.5 .
O5 C24 C25 121.2(3) .
O5 C24 C25 121.2(3) 2_656
C25 C24 C25 117.6(6) 2_656
C24 C25 H25A 109.5 .
C24 C25 H25B 109.5 .
H25A C25 H25B 109.5 .
C24 C25 H25C 109.5 .
H25A C25 H25C 109.5 .
H25B C25 H25C 109.5 .

loop_
_geom_bond_atom_site_label_1
_geom_bond_atom_site_label_2
_geom_bond_distance
_geom_bond_site_symmetry_2
S1 O1 1.420(3) .
S1 O2 1.437(2) .
S1 N1 1.627(2) .
S1 C17 1.766(2) .
O3 C10 1.367(3) .
O3 C9 1.479(3) .
O4 C10 1.201(3) .
O5 C24 1.211(7) .
N1 C1 1.465(3) .
N1 C4 1.468(3) .
C1 C2 1.505(3) .
C1 H1A 0.9900 .
C1 H1B 0.9900 .
C2 C3 1.379(3) .
C2 C5 1.402(3) .
C3 C8 1.384(3) .
C3 C4 1.507(3) .
C4 H4A 0.9900 .
C4 H4B 0.9900 .
C5 C6 1.404(3) .
C5 C11 1.509(3) .
C6 C7 1.401(3) .
C6 C12 1.510(3) .
C7 C8 1.386(3) .
C7 C9 1.522(3) .
C8 C10 1.466(3) .
C9 C13 1.472(3) .
C9 C16 1.519(4) .
C11 H11A 0.9800 .
C11 H11B 0.9800 .
C11 H11C 0.9800 .
C12 H12A 0.9800 .
C12 H12B 0.9800 .
C12 H12C 0.9800 .
C13 C14 1.183(3) .
C14 C15 1.468(3) .
C15 H15A 0.9800 .
C15 H15B 0.9800 .
C15 H15C 0.9800 .
C16 H16A 0.9800 .
C16 H16B 0.9800 .
C16 H16C 0.9800 .
C17 C18 1.368(4) .
C17 C22 1.391(4) .
C18 C19 1.378(4) .
C18 H18 0.9500 .
C19 C20 1.382(4) .
C19 H19 0.9500 .
C20 C21 1.386(4) .
C20 C23 1.506(4) .
C21 C22 1.382(4) .
C21 H21 0.9500 .
C22 H22 0.9500 .
C23 H23A 0.9800 .
C23 H23B 0.9800 .
C23 H23C 0.9800 .
C24 C25 1.483(5) .
C24 C25 1.483(5) 2_656
C25 H25A 0.9800 .
C25 H25B 0.9800 .
C25 H25C 0.9800 .

loop_
_geom_torsion_atom_site_label_1
_geom_torsion_atom_site_label_2
_geom_torsion_atom_site_label_3
_geom_torsion_atom_site_label_4
_geom_torsion
O1 S1 N1 C1 -160.7(2)
O2 S1 N1 C1 -31.1(2)
C17 S1 N1 C1 85.0(2)
O1 S1 N1 C4 44.2(2)
O2 S1 N1 C4 173.8(2)
C17 S1 N1 C4 -70.0(2)
C4 N1 C1 C2 -16.0(2)
S1 N1 C1 C2 -172.98(16)
N1 C1 C2 C3 9.5(2)
N1 C1 C2 C5 -169.7(2)
C5 C2 C3 C8 0.5(3)
C1 C2 C3 C8 -178.8(2)
C5 C2 C3 C4 179.0(2)
C1 C2 C3 C4 -0.3(3)
C1 N1 C4 C3 15.8(2)
S1 N1 C4 C3 172.40(16)
C2 C3 C4 N1 -9.0(2)
C8 C3 C4 N1 169.3(2)
C3 C2 C5 C6 -2.3(3)
C1 C2 C5 C6 176.8(2)
C3 C2 C5 C11 178.4(2)
C1 C2 C5 C11 -2.5(3)
C2 C5 C6 C7 2.5(3)
C11 C5 C6 C7 -178.2(2)
C2 C5 C6 C12 -176.6(2)
C11 C5 C6 C12 2.7(3)
C5 C6 C7 C8 -1.0(3)
C12 C6 C7 C8 178.1(2)
C5 C6 C7 C9 -178.9(2)
C12 C6 C7 C9 0.2(4)
C2 C3 C8 C7 1.1(3)
C4 C3 C8 C7 -177.1(2)
C2 C3 C8 C10 179.1(2)
C4 C3 C8 C10 0.9(4)
C6 C7 C8 C3 -0.9(3)
C9 C7 C8 C3 177.5(2)
C6 C7 C8 C10 -179.2(2)
C9 C7 C8 C10 -0.9(2)
C10 O3 C9 C13 117.3(2)
C10 O3 C9 C16 -121.8(2)
C10 O3 C9 C7 -0.1(2)
C8 C7 C9 C13 -114.3(2)
C6 C7 C9 C13 63.8(3)
C8 C7 C9 O3 0.6(2)
C6 C7 C9 O3 178.8(2)
C8 C7 C9 C16 116.8(2)
C6 C7 C9 C16 -65.1(3)
C9 O3 C10 O4 179.6(2)
C9 O3 C10 C8 -0.4(2)
C3 C8 C10 O4 2.6(4)
C7 C8 C10 O4 -179.2(3)
C3 C8 C10 O3 -177.3(2)
C7 C8 C10 O3 0.8(3)
O3 C9 C13 C14 -178(100)
C16 C9 C13 C14 65(4)
C7 C9 C13 C14 -66(4)
C9 C13 C14 C15 -66(22)
O1 S1 C17 C18 157.3(2)
O2 S1 C17 C18 25.5(2)
N1 S1 C17 C18 -89.4(2)
O1 S1 C17 C22 -22.0(2)
O2 S1 C17 C22 -153.7(2)
N1 S1 C17 C22 91.4(2)
C22 C17 C18 C19 0.7(4)
S1 C17 C18 C19 -178.6(2)
C17 C18 C19 C20 0.0(4)
C18 C19 C20 C21 -0.4(4)
C18 C19 C20 C23 178.0(3)
C19 C20 C21 C22 0.2(4)
C23 C20 C21 C22 -178.2(3)
C20 C21 C22 C17 0.5(4)
C18 C17 C22 C21 -0.9(4)
S1 C17 C22 C21 178.3(2)
